data_7050111
loop_
_publ_author_name
'Dubes, Alix'
'Udachin, Kostantin A.'
'Shahgaldian, Patrick'
'Lazar, Adina N.'
'Coleman, Anthony W.'
'Ripmeester, John A.'

_publ_section_title
;
 Guest-induced chain folding in amphiphilic calixarene structures
;
_journal_issue 9
_journal_name_full 'New Journal of Chemistry'
_journal_page_first 1141
_journal_paper_doi 10.1039/b503629c
_journal_volume 29
_journal_year 2005
_chemical_formula_sum 'C55.7 H73.8 N O9.7'
_chemical_formula_weight 912.56
_chemical_name_common p-hexanoyl-calix(4)arene.Dimethylformamide.Methanol
_chemical_name_systematic
;
?
;
_space_group_IT_number 2
_symmetry_cell_setting triclinic
_symmetry_space_group_name_Hall '-P 1'
_symmetry_space_group_name_H-M 'P -1'
_atom_sites_solution_hydrogens geom
_atom_sites_solution_primary direct
_atom_sites_solution_secondary difmap
_audit_creation_method SHELXL-97
_cell_angle_alpha 90.948(2)
_cell_angle_beta 107.931(2)
_cell_angle_gamma 100.732(2)
_cell_formula_units_Z 2
_cell_length_a 10.3974(8)
_cell_length_b 15.6582(12)
_cell_length_c 16.6568(12)
_cell_measurement_temperature 173(2)
_cell_volume 2527.0(3)
_computing_structure_refinement 'SHELXL-97 (Sheldrick, 1997)'
_computing_structure_solution 'SHELXS-97 (Sheldrick, 1990)'
_diffrn_ambient_temperature 173(2)
_diffrn_measured_fraction_theta_full 1.000
_diffrn_measured_fraction_theta_max 1.000
_diffrn_radiation_monochromator graphite
_diffrn_radiation_source 'fine-focus sealed tube'
_diffrn_radiation_type MoK\a
_diffrn_radiation_wavelength 0.71070
_diffrn_reflns_av_R_equivalents 0.0429
_diffrn_reflns_av_sigmaI/netI 0.0560
_diffrn_reflns_limit_h_max 12
_diffrn_reflns_limit_h_min -12
_diffrn_reflns_limit_k_max 17
_diffrn_reflns_limit_k_min -18
_diffrn_reflns_limit_l_max 19
_diffrn_reflns_limit_l_min -19
_diffrn_reflns_number 23077
_diffrn_reflns_theta_full 25.00
_diffrn_reflns_theta_max 25.00
_diffrn_reflns_theta_min 1.29
_exptl_absorpt_coefficient_mu 0.081
_exptl_absorpt_correction_T_max 0.9723
_exptl_absorpt_correction_T_min 0.9607
_exptl_absorpt_correction_type multi-scan
_exptl_absorpt_process_details sadabs
_exptl_crystal_density_diffrn 1.199
_exptl_crystal_density_method 'not measured'
_exptl_crystal_F_000 985
_exptl_crystal_size_max 0.50
_exptl_crystal_size_mid 0.40
_exptl_crystal_size_min 0.35
_refine_diff_density_max 0.237
_refine_diff_density_min -0.245
_refine_diff_density_rms 0.038
_refine_ls_extinction_method none
_refine_ls_goodness_of_fit_ref 0.945
_refine_ls_hydrogen_treatment mixed
_refine_ls_matrix_type full
_refine_ls_number_parameters 823
_refine_ls_number_reflns 8906
_refine_ls_number_restraints 208
_refine_ls_restrained_S_all 0.960
_refine_ls_R_factor_all 0.1282
_refine_ls_R_factor_gt 0.0607
_refine_ls_shift/su_max 0.022
_refine_ls_shift/su_mean 0.001
_refine_ls_structure_factor_coef Fsqd
_refine_ls_weighting_details 'calc w=1/[\s^2^(Fo^2^)+(0.1011P)^2^+0.0000P] where P=(Fo^2^+2Fc^2^)/3'
_refine_ls_weighting_scheme calc
_refine_ls_wR_factor_gt 0.1563
_refine_ls_wR_factor_ref 0.1790
_reflns_number_gt 4536
_reflns_number_total 8906
_reflns_threshold_expression >2sigma(I)
_cod_data_source_file b503629c.txt
_cod_data_source_block ad4
_cod_depositor_comments
;
The following automatic conversions were performed:
'_exptl_absorpt_correction_type' value 'multiscan' changed to 'multi-scan'
according to '/home/saulius/struct/CIF-dictionaries/cif_core.dic'
dictionary named 'cif_core.dic' version 2.4.1 from 2010-06-29.

Automatic conversion script
Id: cif_fix_enum 1527 2010-12-29 10:47:43Z saulius 
;
_cod_original_sg_symbol_H-M P-1
_cod_original_formula_sum 'C55.70 H73.80 N O9.70'
_cod_database_code 7050111

loop_
_symmetry_equiv_pos_as_xyz
'x, y, z'
'-x, -y, -z'

loop_
_atom_site_label
_atom_site_type_symbol
_atom_site_fract_x
_atom_site_fract_y
_atom_site_fract_z
_atom_site_U_iso_or_equiv
_atom_site_adp_type
_atom_site_occupancy
_atom_site_symmetry_multiplicity
_atom_site_calc_flag
_atom_site_refinement_flags
_atom_site_disorder_assembly
_atom_site_disorder_group
O1A1 O 0.3237(5) 0.3033(5) 0.2989(4) 0.1178(8) Uani 0.14 1 d PD A 1
N1A1 N 0.4309(5) 0.2759(4) 0.2324(3) 0.0981(5) Uani 0.14 1 d PD A 1
C1A1 C 0.4300(7) 0.2695(6) 0.3128(4) 0.1114(12) Uani 0.14 1 d PD A 1
H1A1 H 0.4869 0.2480 0.3613 0.134 Uiso 0.14 1 calc PR A 1
C2A1 C 0.3349(8) 0.3100(6) 0.1591(4) 0.1123(12) Uani 0.14 1 d PD A 1
H2A1 H 0.2736 0.3391 0.1792 0.168 Uiso 0.14 1 calc PR A 1
H2A2 H 0.2798 0.2614 0.1176 0.168 Uiso 0.14 1 calc PR A 1
H2A3 H 0.3886 0.3518 0.1326 0.168 Uiso 0.14 1 calc PR A 1
C3A1 C 0.5487(6) 0.2499(5) 0.2257(6) 0.0896(9) Uani 0.14 1 d PDU A 1
H3A1 H 0.6299 0.2958 0.2524 0.134 Uiso 0.14 1 calc PR A 1
H3A2 H 0.5393 0.2393 0.1658 0.134 Uiso 0.14 1 calc PR A 1
H3A3 H 0.5596 0.1962 0.2542 0.134 Uiso 0.14 1 calc PR A 1
O1B1 O 0.17429(19) 0.30192(17) 0.20492(14) 0.1178(8) Uani 0.47 1 d PD B 2
N1B1 N 0.3831(2) 0.26318(17) 0.23288(15) 0.0981(5) Uani 0.47 1 d PD B 2
C1B1 C 0.2658(3) 0.2767(2) 0.25001(18) 0.1114(12) Uani 0.47 1 d PD B 2
H1B1 H 0.2600 0.2639 0.3045 0.134 Uiso 0.47 1 calc PR B 2
C2B1 C 0.3954(3) 0.2849(3) 0.15153(15) 0.1123(12) Uani 0.47 1 d PD B 2
H2B1 H 0.3771 0.2312 0.1153 0.168 Uiso 0.47 1 calc PR B 2
H2B2 H 0.4889 0.3173 0.1588 0.168 Uiso 0.47 1 calc PR B 2
H2B3 H 0.3284 0.3208 0.1252 0.168 Uiso 0.47 1 calc PR B 2
C3B1 C 0.5028(3) 0.24327(19) 0.28690(19) 0.0896(9) Uani 0.47 1 d PDU B 2
H3B1 H 0.5309 0.2791 0.3405 0.134 Uiso 0.47 1 calc PR B 2
H3B2 H 0.5762 0.2552 0.2608 0.134 Uiso 0.47 1 calc PR B 2
H3B3 H 0.4859 0.1815 0.2975 0.134 Uiso 0.47 1 calc PR B 2
O1C1 O 0.1903(4) 0.2427(3) 0.2417(3) 0.1178(8) Uani 0.23 1 d PD C 3
N1C1 N 0.3952(4) 0.2518(3) 0.2282(3) 0.0981(5) Uani 0.23 1 d PD C 3
C1C1 C 0.2662(5) 0.2660(4) 0.1954(3) 0.1114(12) Uani 0.23 1 d PD C 3
H1C1 H 0.2349 0.2909 0.1431 0.134 Uiso 0.23 1 calc PR C 3
C2C1 C 0.4941(5) 0.2579(5) 0.1835(3) 0.1123(12) Uani 0.23 1 d PD C 3
H2C1 H 0.4680 0.2934 0.1354 0.168 Uiso 0.23 1 calc PR C 3
H2C2 H 0.4962 0.1994 0.1628 0.168 Uiso 0.23 1 calc PR C 3
H2C3 H 0.5857 0.2852 0.2217 0.168 Uiso 0.23 1 calc PR C 3
C3C1 C 0.4387(6) 0.2264(4) 0.3146(3) 0.0896(9) Uani 0.23 1 d PDU C 3
H3C1 H 0.4268 0.2703 0.3529 0.134 Uiso 0.23 1 calc PR C 3
H3C2 H 0.5361 0.2221 0.3310 0.134 Uiso 0.23 1 calc PR C 3
H3C3 H 0.3826 0.1697 0.3181 0.134 Uiso 0.23 1 calc PR C 3
O1D1 O 0.2608(5) 0.3470(5) 0.2159(4) 0.1178(8) Uani 0.16 1 d PD D 4
N1D1 N 0.4079(5) 0.2662(4) 0.2315(4) 0.0981(5) Uani 0.16 1 d PD D 4
C1D1 C 0.3498(6) 0.3280(5) 0.1933(4) 0.1114(12) Uani 0.16 1 d PD D 4
H1D1 H 0.3777 0.3563 0.1496 0.134 Uiso 0.16 1 calc PR D 4
C3D1 C 0.3336(7) 0.2250(5) 0.2864(4) 0.0896(9) Uani 0.16 1 d PDU D 4
H3D1 H 0.2502 0.2488 0.2790 0.134 Uiso 0.16 1 calc PR D 4
H3D2 H 0.3928 0.2367 0.3455 0.134 Uiso 0.16 1 calc PR D 4
H3D3 H 0.3077 0.1620 0.2718 0.134 Uiso 0.16 1 calc PR D 4
C2D1 C 0.5383(6) 0.2479(7) 0.2401(5) 0.1123(12) Uani 0.16 1 d PD D 4
H2D1 H 0.5497 0.1962 0.2719 0.168 Uiso 0.16 1 calc PR D 4
H2D2 H 0.6099 0.2978 0.2706 0.168 Uiso 0.16 1 calc PR D 4
H2D3 H 0.5463 0.2369 0.1840 0.168 Uiso 0.16 1 calc PR D 4
O1M O 1.1651(4) 0.3495(3) 0.3489(2) 0.1004(9) Uani 0.18 1 d PD E -1
H1M H 1.2096 0.3704 0.3170 0.151 Uiso 0.18 1 calc PR E -1
C1M C 1.2314(6) 0.3804(4) 0.4259(2) 0.0710(11) Uani 0.18 1 d PD E -1
H1M1 H 1.2555 0.4441 0.4280 0.106 Uiso 0.18 1 calc PR E -1
H1M2 H 1.3158 0.3570 0.4465 0.106 Uiso 0.18 1 calc PR E -1
H1M3 H 1.1731 0.3635 0.4617 0.106 Uiso 0.18 1 calc PR E -1
O2M O 1.1686(8) 0.3031(2) 0.3841(5) 0.1004(9) Uani 0.10 1 d PD F -2
H2M H 1.0963 0.2839 0.3960 0.151 Uiso 0.10 1 calc PR F -2
C2M C 1.1684(11) 0.3817(3) 0.3619(6) 0.0710(11) Uani 0.10 1 d PD F -2
H2M1 H 1.0821 0.3981 0.3623 0.106 Uiso 0.10 1 calc PR F -2
H2M2 H 1.1761 0.3848 0.3048 0.106 Uiso 0.10 1 calc PR F -2
H2M3 H 1.2467 0.4217 0.4017 0.106 Uiso 0.10 1 calc PR F -2
O3M O 1.2665(5) 0.3264(5) 0.3641(3) 0.1004(9) Uani 0.12 1 d PD G -3
H3M H 1.2564 0.3695 0.3350 0.151 Uiso 0.12 1 calc PR G -3
C3M C 1.3587(7) 0.3514(6) 0.4364(3) 0.0710(11) Uani 0.12 1 d PD G -3
H3M1 H 1.4451 0.3344 0.4371 0.106 Uiso 0.12 1 calc PR G -3
H3M2 H 1.3269 0.3240 0.4812 0.106 Uiso 0.12 1 calc PR G -3
H3M3 H 1.3743 0.4150 0.4461 0.106 Uiso 0.12 1 calc PR G -3
O4M O 1.1876(3) 0.29490(18) 0.3971(2) 0.1004(9) Uani 0.30 1 d PD H -4
H4M H 1.2345 0.2569 0.4149 0.151 Uiso 0.30 1 calc PR H -4
C4M C 1.2652(4) 0.37141(19) 0.4188(3) 0.0710(11) Uani 0.30 1 d PD H -4
H4M1 H 1.2462 0.3984 0.4663 0.106 Uiso 0.30 1 calc PR H -4
H4M2 H 1.2462 0.4076 0.3708 0.106 Uiso 0.30 1 calc PR H -4
H4M3 H 1.3623 0.3663 0.4359 0.106 Uiso 0.30 1 calc PR H -4
O7C O 0.45831(14) 0.08349(8) 0.56685(8) 0.0785(3) Uani 0.58 1 d PD I 1
C7C C 0.48955(19) 0.16143(12) 0.55881(11) 0.0622(4) Uani 0.58 1 d PD I 1
C8C C 0.41875(18) 0.22496(12) 0.58859(12) 0.0718(4) Uani 0.58 1 d PD I 1
H8C1 H 0.3881 0.2627 0.5423 0.086 Uiso 0.58 1 calc PR I 1
H8C2 H 0.4878 0.2628 0.6367 0.086 Uiso 0.58 1 calc PR I 1
C9C C 0.29606(17) 0.18699(12) 0.61616(11) 0.0586(4) Uani 0.58 1 d PD I 1
H9C1 H 0.3272 0.1536 0.6660 0.070 Uiso 0.58 1 calc PR I 1
H9C2 H 0.2290 0.1458 0.5700 0.070 Uiso 0.58 1 calc PR I 1
C10C C 0.22397(17) 0.25511(11) 0.63862(10) 0.0560(4) Uani 0.58 1 d PD I 1
H10C H 0.2880 0.2926 0.6887 0.067 Uiso 0.58 1 calc PR I 1
H10D H 0.2013 0.2925 0.5910 0.067 Uiso 0.58 1 calc PR I 1
C11C C 0.09347(17) 0.21640(12) 0.65754(12) 0.0620(4) Uani 0.58 1 d PD I 1
H11C H 0.0236 0.1880 0.6044 0.074 Uiso 0.58 1 calc PR I 1
H11D H 0.1130 0.1705 0.6971 0.074 Uiso 0.58 1 calc PR I 1
C12C C 0.03271(18) 0.28068(12) 0.69534(11) 0.0630(4) Uani 0.58 1 d PD I 1
H12C H 0.0999 0.3081 0.7489 0.076 Uiso 0.58 1 calc PR I 1
H12D H -0.0513 0.2502 0.7057 0.076 Uiso 0.58 1 calc PR I 1
H12E H 0.0100 0.3255 0.6560 0.076 Uiso 0.58 1 calc PR I 1
O7G O 0.4595(2) 0.08901(12) 0.57281(12) 0.0785(3) Uani 0.42 1 d PD I 2
C7G C 0.4907(3) 0.16553(17) 0.56076(16) 0.0622(4) Uani 0.42 1 d PD I 2
C8G C 0.4125(3) 0.23070(18) 0.57988(18) 0.0718(4) Uani 0.42 1 d PD I 2
H8G1 H 0.3861 0.2652 0.5303 0.086 Uiso 0.42 1 calc PR I 2
H8G2 H 0.4746 0.2714 0.6282 0.086 Uiso 0.42 1 calc PR I 2
C9G C 0.2839(2) 0.19076(17) 0.60095(15) 0.0586(4) Uani 0.42 1 d PD I 2
H9G1 H 0.2187 0.1529 0.5514 0.070 Uiso 0.42 1 calc PR I 2
H9G2 H 0.3090 0.1536 0.6486 0.070 Uiso 0.42 1 calc PR I 2
C10G C 0.2127(2) 0.25845(17) 0.62468(15) 0.0560(4) Uani 0.42 1 d PD I 2
H10G H 0.1799 0.2916 0.5749 0.067 Uiso 0.42 1 calc PR I 2
H10H H 0.2812 0.3000 0.6700 0.067 Uiso 0.42 1 calc PR I 2
C11G C 0.0913(3) 0.22166(18) 0.65475(17) 0.0620(4) Uani 0.42 1 d PD I 2
H11G H 0.1222 0.1881 0.7046 0.074 Uiso 0.42 1 calc PR I 2
H11H H 0.0200 0.1817 0.6093 0.074 Uiso 0.42 1 calc PR I 2
C12G C 0.0306(3) 0.29631(17) 0.67836(17) 0.0630(4) Uani 0.42 1 d PD I 2
H12G H 0.0929 0.3273 0.7318 0.076 Uiso 0.42 1 calc PR I 2
H12H H -0.0595 0.2728 0.6849 0.076 Uiso 0.42 1 calc PR I 2
H12I H 0.0194 0.3367 0.6336 0.076 Uiso 0.42 1 calc PR I 2
O7H O 0.4358(7) -0.0630(5) 0.0727(3) 0.0698(3) Uani 0.10 1 d PD J 1
C7H C 0.4663(7) -0.0571(5) 0.1479(4) 0.0540(4) Uani 0.10 1 d PD J 1
C8H C 0.3918(6) -0.1055(5) 0.2039(5) 0.0633(4) Uani 0.10 1 d PD J 1
H8H1 H 0.4553 -0.1087 0.2614 0.076 Uiso 0.10 1 calc PR J 1
H8H2 H 0.3432 -0.1650 0.1789 0.076 Uiso 0.10 1 calc PR J 1
C9H C 0.2903(7) -0.0457(6) 0.2045(4) 0.0752(5) Uani 0.10 1 d PD J 1
H9H1 H 0.3322 0.0149 0.1980 0.090 Uiso 0.10 1 calc PR J 1
H9H2 H 0.2052 -0.0643 0.1558 0.090 Uiso 0.10 1 calc PR J 1
C10H C 0.2531(8) -0.0478(5) 0.2851(5) 0.0908(6) Uani 0.10 1 d PD J 1
H10A H 0.3351 -0.0554 0.3319 0.109 Uiso 0.10 1 calc PR J 1
H10B H 0.1800 -0.1000 0.2798 0.109 Uiso 0.10 1 calc PR J 1
C11H C 0.2034(7) 0.0316(5) 0.3107(5) 0.0957(6) Uani 0.10 1 d PD J 1
H11A H 0.1492 0.0570 0.2604 0.115 Uiso 0.10 1 calc PR J 1
H11B H 0.2818 0.0771 0.3448 0.115 Uiso 0.10 1 calc PR J 1
C12H C 0.1122(9) -0.0085(9) 0.3638(6) 0.1126(6) Uani 0.10 1 d PD J 1
H12A H 0.1217 -0.0691 0.3726 0.135 Uiso 0.10 1 calc PR J 1
H12B H 0.0155 -0.0070 0.3338 0.135 Uiso 0.10 1 calc PR J 1
H12C' H 0.1415 0.0251 0.4188 0.135 Uiso 0.10 1 calc PR J 1
O7D O 0.39103(8) -0.05562(6) 0.07343(5) 0.0698(3) Uani 0.90 1 d PD J 2
C7D C 0.43772(11) -0.04104(7) 0.15074(7) 0.0540(4) Uani 0.90 1 d PD J 2
C8D C 0.35147(11) -0.08244(8) 0.20193(8) 0.0633(4) Uani 0.90 1 d PD J 2
H8D1 H 0.4106 -0.1054 0.2521 0.076 Uiso 0.90 1 calc PR J 2
H8D2 H 0.2813 -0.1321 0.1676 0.076 Uiso 0.90 1 calc PR J 2
C9D C 0.27851(13) -0.01609(9) 0.23124(8) 0.0752(5) Uani 0.90 1 d PD J 2
H9D1 H 0.3487 0.0281 0.2731 0.090 Uiso 0.90 1 calc PR J 2
H9D2 H 0.2334 0.0144 0.1820 0.090 Uiso 0.90 1 calc PR J 2
C10D C 0.17057(13) -0.05844(10) 0.27075(10) 0.0908(6) Uani 0.90 1 d PD J 2
H40A H 0.0987 -0.1014 0.2284 0.109 Uiso 0.90 1 calc PR J 2
H40B H 0.2149 -0.0902 0.3191 0.109 Uiso 0.90 1 calc PR J 2
C11D C 0.10348(14) 0.00738(10) 0.30107(10) 0.0957(6) Uani 0.90 1 d PD J 2
H41A H 0.0755 0.0468 0.2558 0.115 Uiso 0.90 1 calc PR J 2
H41B H 0.0190 -0.0236 0.3119 0.115 Uiso 0.90 1 calc PR J 2
C12D C 0.19630(17) 0.06085(12) 0.38004(10) 0.1126(6) Uani 0.90 1 d PD J 2
H42A H 0.2015 0.0259 0.4288 0.135 Uiso 0.90 1 calc PR J 2
H42B H 0.1593 0.1124 0.3879 0.135 Uiso 0.90 1 calc PR J 2
H42F H 0.2888 0.0792 0.3751 0.135 Uiso 0.90 1 calc PR J 2
O7J O 0.4053(3) 0.55499(18) 0.37152(17) 0.0826(3) Uani 0.28 1 d PD K 3
C7J C 0.4402(4) 0.5390(2) 0.3101(2) 0.0743(4) Uani 0.28 1 d PD K 3
C8J C 0.3243(4) 0.5236(3) 0.2241(3) 0.0777(6) Uani 0.28 1 d PD K 3
H8J1 H 0.3640 0.5200 0.1775 0.093 Uiso 0.28 1 calc PR K 3
H8J2 H 0.2590 0.4681 0.2217 0.093 Uiso 0.28 1 calc PR K 3
C9J C 0.2483(4) 0.6002(3) 0.2144(3) 0.0881(7) Uani 0.28 1 d PD K 3
H9J1 H 0.1766 0.5865 0.2425 0.106 Uiso 0.28 1 calc PR K 3
H9J2 H 0.3155 0.6522 0.2466 0.106 Uiso 0.28 1 calc PR K 3
C10J C 0.1797(4) 0.6260(4) 0.1271(3) 0.1039(10) Uani 0.28 1 d PD K 3
H50A H 0.2066 0.5917 0.0867 0.125 Uiso 0.28 1 calc PR K 3
H50B H 0.2211 0.6879 0.1250 0.125 Uiso 0.28 1 calc PR K 3
C11J C 0.0239(4) 0.6171(3) 0.0929(3) 0.0937(9) Uani 0.28 1 d PD K 3
H51A H -0.0199 0.5544 0.0859 0.112 Uiso 0.28 1 calc PR K 3
H51B H -0.0071 0.6458 0.1350 0.112 Uiso 0.28 1 calc PR K 3
C12J C -0.0254(6) 0.6563(4) 0.0089(3) 0.1352(12) Uani 0.28 1 d PD K 3
H51A' H 0.0302 0.7149 0.0120 0.162 Uiso 0.28 1 calc PR K 3
H51B' H -0.1226 0.6600 -0.0033 0.162 Uiso 0.28 1 calc PR K 3
H51C H -0.0156 0.6195 -0.0361 0.162 Uiso 0.28 1 calc PR K 3
O7B O 0.3701(2) 0.52025(15) 0.36722(14) 0.0826(3) Uani 0.35 1 d PD K 1
C7B C 0.4270(3) 0.5237(2) 0.3115(2) 0.0743(4) Uani 0.35 1 d PD K 1
C8B C 0.3793(3) 0.5674(2) 0.2271(2) 0.0777(6) Uani 0.35 1 d PD K 1
H8B1 H 0.4443 0.6234 0.2311 0.093 Uiso 0.35 1 calc PR K 1
H8B2 H 0.3852 0.5294 0.1808 0.093 Uiso 0.35 1 calc PR K 1
C9B C 0.2354(3) 0.5847(3) 0.2041(2) 0.0881(7) Uani 0.35 1 d PD K 1
H9B1 H 0.1826 0.5389 0.2284 0.106 Uiso 0.35 1 calc PR K 1
H9B2 H 0.2428 0.6405 0.2357 0.106 Uiso 0.35 1 calc PR K 1
C10B C 0.1463(4) 0.5903(3) 0.1165(2) 0.1039(10) Uani 0.35 1 d PD K 1
H60A H 0.0846 0.5326 0.0962 0.125 Uiso 0.35 1 calc PR K 1
H60B H 0.2060 0.6016 0.0801 0.125 Uiso 0.35 1 calc PR K 1
C11B C 0.0581(4) 0.6585(3) 0.1040(2) 0.0937(9) Uani 0.35 1 d PD K 1
H61A H 0.1171 0.7176 0.1138 0.112 Uiso 0.35 1 calc PR K 1
H61B H 0.0051 0.6532 0.1445 0.112 Uiso 0.35 1 calc PR K 1
C12B C -0.0417(5) 0.6438(4) 0.0118(3) 0.1352(12) Uani 0.35 1 d PD K 1
H62A H -0.0061 0.6088 -0.0226 0.162 Uiso 0.35 1 calc PR K 1
H62B H -0.0492 0.7003 -0.0118 0.162 Uiso 0.35 1 calc PR K 1
H62C H -0.1330 0.6130 0.0116 0.162 Uiso 0.35 1 calc PR K 1
O7F O 0.4138(2) 0.55353(15) 0.38086(14) 0.0826(3) Uani 0.37 1 d PD K 2
C7F C 0.4484(3) 0.5450(2) 0.3185(2) 0.0743(4) Uani 0.37 1 d PD K 2
C8F C 0.3625(3) 0.5747(2) 0.2351(2) 0.0777(6) Uani 0.37 1 d PD K 2
H8F1 H 0.3352 0.5264 0.1903 0.093 Uiso 0.37 1 calc PR K 2
H8F2 H 0.4201 0.6242 0.2179 0.093 Uiso 0.37 1 calc PR K 2
C9F C 0.2320(3) 0.6029(2) 0.2423(2) 0.0881(7) Uani 0.37 1 d PD K 2
H9F1 H 0.1695 0.5523 0.2541 0.106 Uiso 0.37 1 calc PR K 2
H9F2 H 0.2577 0.6483 0.2897 0.106 Uiso 0.37 1 calc PR K 2
C10F C 0.1586(4) 0.6386(3) 0.1602(2) 0.1039(10) Uani 0.37 1 d PD K 2
H70A H 0.0864 0.6667 0.1700 0.125 Uiso 0.37 1 calc PR K 2
H70B H 0.2262 0.6847 0.1467 0.125 Uiso 0.37 1 calc PR K 2
C11F C 0.0927(4) 0.5754(2) 0.0846(2) 0.0937(9) Uani 0.37 1 d PD K 2
H71A H 0.0500 0.5198 0.1017 0.112 Uiso 0.37 1 calc PR K 2
H71B H 0.1640 0.5636 0.0604 0.112 Uiso 0.37 1 calc PR K 2
C12F C -0.0163(5) 0.6100(3) 0.0180(3) 0.1352(12) Uani 0.37 1 d PD K 2
H72A H -0.1053 0.5929 0.0280 0.162 Uiso 0.37 1 calc PR K 2
H72B H -0.0234 0.5858 -0.0381 0.162 Uiso 0.37 1 calc PR K 2
H72C H 0.0092 0.6737 0.0211 0.162 Uiso 0.37 1 calc PR K 2
O7A O 0.42630(13) 0.38805(7) -0.08558(7) 0.0895(4) Uani 0.70 1 d PD L 1
C7A C 0.48143(18) 0.32518(10) -0.06831(9) 0.0707(4) Uani 0.70 1 d PD L 1
C8A C 0.42742(18) 0.24414(10) -0.12995(9) 0.0713(5) Uani 0.70 1 d PD L 1
H8A1 H 0.5069 0.2233 -0.1383 0.086 Uiso 0.70 1 calc PR L 1
H8B1' H 0.3722 0.2603 -0.1853 0.086 Uiso 0.70 1 calc PR L 1
C9A C 0.33670(17) 0.16788(12) -0.10067(12) 0.0895(7) Uani 0.70 1 d PD L 1
H9A1 H 0.2972 0.1216 -0.1477 0.107 Uiso 0.70 1 calc PR L 1
H9B1' H 0.3980 0.1432 -0.0528 0.107 Uiso 0.70 1 calc PR L 1
C10A C 0.2248(2) 0.18825(14) -0.07467(14) 0.1081(8) Uani 0.70 1 d PD L 1
H80A H 0.1589 0.2093 -0.1230 0.130 Uiso 0.70 1 calc PR L 1
H80B H 0.2619 0.2357 -0.0287 0.130 Uiso 0.70 1 calc PR L 1
C11A C 0.1487(2) 0.10945(17) -0.04373(16) 0.1431(10) Uani 0.70 1 d PD L 1
H81A H 0.1159 0.0616 -0.0893 0.172 Uiso 0.70 1 calc PR L 1
H81B H 0.2155 0.0897 0.0052 0.172 Uiso 0.70 1 calc PR L 1
C12A C 0.0294(2) 0.1233(2) -0.0181(2) 0.1744(13) Uani 0.70 1 d PD L 1
H82A H 0.0617 0.1470 0.0411 0.209 Uiso 0.70 1 calc PR L 1
H82B H -0.0353 0.0676 -0.0243 0.209 Uiso 0.70 1 calc PR L 1
H82C H -0.0171 0.1644 -0.0542 0.209 Uiso 0.70 1 calc PR L 1
O7E O 0.4114(3) 0.38437(17) -0.06495(17) 0.0895(4) Uani 0.30 1 d PD L 2
C7E C 0.4696(4) 0.3239(2) -0.0589(2) 0.0707(4) Uani 0.30 1 d PD L 2
C8E C 0.3938(4) 0.2399(2) -0.1114(2) 0.0713(5) Uani 0.30 1 d PD L 2
H8E1 H 0.4592 0.2122 -0.1298 0.086 Uiso 0.30 1 calc PR L 2
H8E2 H 0.3225 0.2521 -0.1625 0.086 Uiso 0.30 1 calc PR L 2
C9E C 0.3228(4) 0.1755(3) -0.0572(3) 0.0895(7) Uani 0.30 1 d PD L 2
H9E1 H 0.3861 0.1373 -0.0286 0.107 Uiso 0.30 1 calc PR L 2
H9E2 H 0.3040 0.2097 -0.0130 0.107 Uiso 0.30 1 calc PR L 2
C10E C 0.1944(4) 0.1225(3) -0.1118(3) 0.1081(8) Uani 0.30 1 d PD L 2
H10E H 0.2135 0.0870 -0.1549 0.130 Uiso 0.30 1 calc PR L 2
H10F H 0.1321 0.1607 -0.1415 0.130 Uiso 0.30 1 calc PR L 2
C11E C 0.1264(5) 0.0640(4) -0.0603(3) 0.1431(10) Uani 0.30 1 d PD L 2
H11E H 0.1764 0.0158 -0.0443 0.172 Uiso 0.30 1 calc PR L 2
H11F H 0.0309 0.0381 -0.0957 0.172 Uiso 0.30 1 calc PR L 2
C12E C 0.1217(6) 0.1108(5) 0.0212(4) 0.1744(13) Uani 0.30 1 d PD L 2
H12E' H 0.1661 0.0813 0.0705 0.209 Uiso 0.30 1 calc PR L 2
H12F H 0.0255 0.1092 0.0177 0.209 Uiso 0.30 1 calc PR L 2
H12G' H 0.1707 0.1716 0.0269 0.209 Uiso 0.30 1 calc PR L 2
O1A O 0.94395(8) 0.34500(5) 0.22210(5) 0.0764(3) Uani 1 1 d D . .
H1A H 1.0238(7) 0.3191(6) 0.2238(6) 0.050 Uiso 0.50 1 d PD . .
H77A H 0.9502(9) 0.3666(8) 0.2780(5) 0.050 Uiso 0.50 1 d PD . .
O1B O 0.94135(7) 0.42675(5) 0.36361(4) 0.0672(3) Uani 1 1 d D . .
H1B H 0.9558(11) 0.4218(8) 0.3094(4) 0.050 Uiso 0.50 1 d PD . .
H77B H 0.9329(14) 0.3722(5) 0.3886(5) 0.050 Uiso 0.50 1 d PD . .
O1C O 0.93267(7) 0.27382(5) 0.43404(4) 0.0658(2) Uani 1 1 d D . .
H1C H 0.9529(15) 0.3347(4) 0.4311(8) 0.050 Uiso 0.50 1 d PD . .
H77C H 0.9408(12) 0.2402(5) 0.3869(5) 0.050 Uiso 0.50 1 d PD . .
O1D O 0.94999(7) 0.18549(5) 0.29964(4) 0.0640(2) Uani 1 1 d D . .
H1D H 0.9949(14) 0.1936(8) 0.3595(4) 0.050 Uiso 0.50 1 d PD . .
H77D H 0.9302(13) 0.2406(5) 0.2780(6) 0.050 Uiso 0.50 1 d PD . .
C1A C 0.82901(10) 0.33621(7) 0.15333(6) 0.0569(3) Uani 1 1 d . L .
C2A C 0.76472(10) 0.40847(6) 0.13716(6) 0.0567(3) Uani 1 1 d . . .
C3A C 0.65127(11) 0.40285(6) 0.06597(6) 0.0588(3) Uani 1 1 d . L .
H3A H 0.6072 0.4513 0.0542 0.071 Uiso 1 1 calc R . .
C4A C 0.59973(11) 0.32722(7) 0.01078(6) 0.0583(3) Uani 1 1 d D . .
C5A C 0.66485(10) 0.25584(6) 0.02958(6) 0.0551(3) Uani 1 1 d . L .
H5A H 0.6309 0.2043 -0.0076 0.066 Uiso 1 1 calc R . .
C6A C 0.77762(10) 0.25902(6) 0.10128(6) 0.0534(3) Uani 1 1 d . . .
C13D C 0.83593(10) 0.17657(7) 0.12127(6) 0.0571(3) Uani 1 1 d . L .
H13D H 0.8210 0.1418 0.0679 0.069 Uiso 1 1 calc R . .
H13E H 0.9366 0.1927 0.1506 0.069 Uiso 1 1 calc R . .
C1B C 0.81756(10) 0.45242(6) 0.34859(6) 0.0557(3) Uani 1 1 d . K .
C2B C 0.75826(10) 0.44714(6) 0.41406(6) 0.0556(3) Uani 1 1 d . . .
C3B C 0.63600(11) 0.47507(6) 0.40067(6) 0.0607(3) Uani 1 1 d . K .
H3B H 0.5963 0.4736 0.4451 0.073 Uiso 1 1 calc R . .
C4B C 0.56840(11) 0.50556(7) 0.32374(7) 0.0639(4) Uani 1 1 d D . .
C5B C 0.63001(11) 0.50878(7) 0.25997(7) 0.0646(4) Uani 1 1 d . K .
H5B H 0.5852 0.5295 0.2074 0.078 Uiso 1 1 calc R . .
C6B C 0.75342(11) 0.48302(6) 0.27059(6) 0.0576(3) Uani 1 1 d . . .
C13A C 0.81654(11) 0.48962(7) 0.19857(6) 0.0644(4) Uani 1 1 d . K .
H13A H 0.7939 0.5409 0.1673 0.077 Uiso 1 1 calc R . .
H13B H 0.9182 0.4989 0.2229 0.077 Uiso 1 1 calc R . .
C1C C 0.82017(10) 0.24937(7) 0.46143(6) 0.0536(3) Uani 1 1 d . I .
C2C C 0.76382(10) 0.15996(7) 0.45551(6) 0.0525(3) Uani 1 1 d . . .
C3C C 0.65675(10) 0.13456(7) 0.48811(6) 0.0536(3) Uani 1 1 d . I .
H3C H 0.6188 0.0742 0.4863 0.064 Uiso 1 1 calc R . .
C4C C 0.60266(10) 0.19492(7) 0.52368(6) 0.0568(3) Uani 1 1 d D . .
C5C C 0.65819(10) 0.28374(7) 0.52520(6) 0.0579(3) Uani 1 1 d . I .
H5C H 0.6206 0.3256 0.5479 0.070 Uiso 1 1 calc R . .
C6C C 0.76692(10) 0.31173(7) 0.49422(6) 0.0539(3) Uani 1 1 d . . .
C13B C 0.82370(11) 0.40955(7) 0.49653(6) 0.0621(4) Uani 1 1 d . I .
H13A' H 0.8062 0.4403 0.5433 0.075 Uiso 1 1 calc R . .
H13B' H 0.9248 0.4196 0.5080 0.075 Uiso 1 1 calc R . .
C1D C 0.82511(9) 0.13108(6) 0.26556(6) 0.0499(3) Uani 1 1 d . J .
C2D C 0.76663(9) 0.12190(6) 0.17700(6) 0.0490(3) Uani 1 1 d . . .
C3D C 0.64261(10) 0.06523(6) 0.14214(6) 0.0502(3) Uani 1 1 d . J .
H3D H 0.6030 0.0578 0.0823 0.060 Uiso 1 1 calc R . .
C4D C 0.57273(10) 0.01808(6) 0.19199(6) 0.0517(3) Uani 1 1 d D . .
C5D C 0.63412(10) 0.02961(6) 0.27984(6) 0.0523(3) Uani 1 1 d . J .
H5D H 0.5879 -0.0020 0.3146 0.063 Uiso 1 1 calc R . .
C6D C 0.75884(9) 0.08494(6) 0.31796(6) 0.0489(3) Uani 1 1 d . . .
C13C C 0.81862(10) 0.09355(7) 0.41405(6) 0.0562(3) Uani 1 1 d . J .
H13A'' H 0.9203 0.1110 0.4304 0.067 Uiso 1 1 calc R . .
H13B'' H 0.7964 0.0360 0.4357 0.067 Uiso 1 1 calc R . .

loop_
_atom_site_aniso_label
_atom_site_aniso_U_11
_atom_site_aniso_U_22
_atom_site_aniso_U_33
_atom_site_aniso_U_23
_atom_site_aniso_U_13
_atom_site_aniso_U_12
O1A1 0.0907(9) 0.1538(19) 0.1212(12) 0.0062(12) 0.0518(8) 0.0238(11)
N1A1 0.1044(9) 0.0913(9) 0.0827(8) 0.0045(7) 0.0165(7) 0.0033(8)
C1A1 0.0964(15) 0.179(3) 0.0557(15) 0.0166(19) 0.0255(13) 0.0187(17)
C2A1 0.1090(16) 0.174(3) 0.0849(12) 0.0256(15) 0.0722(11) 0.0334(17)
C3A1 0.0859(14) 0.0830(12) 0.0882(15) 0.0157(12) 0.0040(11) 0.0277(11)
O1B1 0.0907(9) 0.1538(19) 0.1212(12) 0.0062(12) 0.0518(8) 0.0238(11)
N1B1 0.1044(9) 0.0913(9) 0.0827(8) 0.0045(7) 0.0165(7) 0.0033(8)
C1B1 0.0964(15) 0.179(3) 0.0557(15) 0.0166(19) 0.0255(13) 0.0187(17)
C2B1 0.1090(16) 0.174(3) 0.0849(12) 0.0256(15) 0.0722(11) 0.0334(17)
C3B1 0.0859(14) 0.0830(12) 0.0882(15) 0.0157(12) 0.0040(11) 0.0277(11)
O1C1 0.0907(9) 0.1538(19) 0.1212(12) 0.0062(12) 0.0518(8) 0.0238(11)
N1C1 0.1044(9) 0.0913(9) 0.0827(8) 0.0045(7) 0.0165(7) 0.0033(8)
C1C1 0.0964(15) 0.179(3) 0.0557(15) 0.0166(19) 0.0255(13) 0.0187(17)
C2C1 0.1090(16) 0.174(3) 0.0849(12) 0.0256(15) 0.0722(11) 0.0334(17)
C3C1 0.0859(14) 0.0830(12) 0.0882(15) 0.0157(12) 0.0040(11) 0.0277(11)
O1D1 0.0907(9) 0.1538(19) 0.1212(12) 0.0062(12) 0.0518(8) 0.0238(11)
N1D1 0.1044(9) 0.0913(9) 0.0827(8) 0.0045(7) 0.0165(7) 0.0033(8)
C1D1 0.0964(15) 0.179(3) 0.0557(15) 0.0166(19) 0.0255(13) 0.0187(17)
C3D1 0.0859(14) 0.0830(12) 0.0882(15) 0.0157(12) 0.0040(11) 0.0277(11)
C2D1 0.1090(16) 0.174(3) 0.0849(12) 0.0256(15) 0.0722(11) 0.0334(17)
O1M 0.0819(10) 0.1051(17) 0.1207(15) 0.0072(12) 0.0551(10) -0.0040(12)
C1M 0.0705(19) 0.0518(14) 0.0822(17) -0.0110(14) 0.0093(15) 0.0185(14)
O2M 0.0819(10) 0.1051(17) 0.1207(15) 0.0072(12) 0.0551(10) -0.0040(12)
C2M 0.0705(19) 0.0518(14) 0.0822(17) -0.0110(14) 0.0093(15) 0.0185(14)
O3M 0.0819(10) 0.1051(17) 0.1207(15) 0.0072(12) 0.0551(10) -0.0040(12)
C3M 0.0705(19) 0.0518(14) 0.0822(17) -0.0110(14) 0.0093(15) 0.0185(14)
O4M 0.0819(10) 0.1051(17) 0.1207(15) 0.0072(12) 0.0551(10) -0.0040(12)
C4M 0.0705(19) 0.0518(14) 0.0822(17) -0.0110(14) 0.0093(15) 0.0185(14)
O7C 0.1131(5) 0.0493(4) 0.0929(4) 0.0186(4) 0.0610(4) 0.0154(4)
C7C 0.0854(6) 0.0487(6) 0.0571(6) 0.0116(5) 0.0298(5) 0.0119(5)
C8C 0.0950(6) 0.0537(6) 0.0879(7) 0.0245(5) 0.0530(5) 0.0239(5)
C9C 0.0793(6) 0.0549(6) 0.0491(6) 0.0167(5) 0.0298(5) 0.0150(5)
C10C 0.0728(6) 0.0557(6) 0.0429(6) 0.0162(5) 0.0203(5) 0.0166(5)
C11C 0.0647(6) 0.0615(7) 0.0566(6) 0.0013(5) 0.0182(5) 0.0067(5)
C12C 0.0775(7) 0.0559(8) 0.0606(7) 0.0195(6) 0.0287(6) 0.0128(6)
O7G 0.1131(5) 0.0493(4) 0.0929(4) 0.0186(4) 0.0610(4) 0.0154(4)
C7G 0.0854(6) 0.0487(6) 0.0571(6) 0.0116(5) 0.0298(5) 0.0119(5)
C8G 0.0950(6) 0.0537(6) 0.0879(7) 0.0245(5) 0.0530(5) 0.0239(5)
C9G 0.0793(6) 0.0549(6) 0.0491(6) 0.0167(5) 0.0298(5) 0.0150(5)
C10G 0.0728(6) 0.0557(6) 0.0429(6) 0.0162(5) 0.0203(5) 0.0166(5)
C11G 0.0647(6) 0.0615(7) 0.0566(6) 0.0013(5) 0.0182(5) 0.0067(5)
C12G 0.0775(7) 0.0559(8) 0.0606(7) 0.0195(6) 0.0287(6) 0.0128(6)
O7H 0.0758(5) 0.0687(5) 0.0576(4) -0.0075(4) 0.0168(4) 0.0049(4)
C7H 0.0703(6) 0.0420(6) 0.0551(6) -0.0002(5) 0.0230(5) 0.0190(5)
C8H 0.0690(7) 0.0519(7) 0.0703(7) -0.0026(6) 0.0218(6) 0.0164(6)
C9H 0.0900(7) 0.0666(8) 0.0762(8) 0.0037(7) 0.0385(6) 0.0130(7)
C10H 0.0671(7) 0.0769(9) 0.1365(11) 0.0178(8) 0.0472(7) 0.0075(7)
C11H 0.0775(8) 0.0944(10) 0.1317(11) 0.0225(9) 0.0514(7) 0.0253(8)
C12H 0.1346(10) 0.1497(13) 0.0766(9) 0.0209(9) 0.0375(8) 0.0776(9)
O7D 0.0758(5) 0.0687(5) 0.0576(4) -0.0075(4) 0.0168(4) 0.0049(4)
C7D 0.0703(6) 0.0420(6) 0.0551(6) -0.0002(5) 0.0230(5) 0.0190(5)
C8D 0.0690(7) 0.0519(7) 0.0703(7) -0.0026(6) 0.0218(6) 0.0164(6)
C9D 0.0900(7) 0.0666(8) 0.0762(8) 0.0037(7) 0.0385(6) 0.0130(7)
C10D 0.0671(7) 0.0769(9) 0.1365(11) 0.0178(8) 0.0472(7) 0.0075(7)
C11D 0.0775(8) 0.0944(10) 0.1317(11) 0.0225(9) 0.0514(7) 0.0253(8)
C12D 0.1346(10) 0.1497(13) 0.0766(9) 0.0209(9) 0.0375(8) 0.0776(9)
O7J 0.1200(5) 0.0617(7) 0.0919(5) 0.0049(5) 0.0622(4) 0.0329(5)
C7J 0.1108(7) 0.0458(7) 0.0858(7) 0.0037(6) 0.0534(6) 0.0259(6)
C8J 0.0914(9) 0.0684(12) 0.0864(9) -0.0017(9) 0.0382(7) 0.0315(8)
C9J 0.1076(10) 0.0874(11) 0.0938(15) 0.0153(10) 0.0546(10) 0.0400(9)
C10J 0.1126(13) 0.129(2) 0.0796(16) 0.0008(14) 0.0280(12) 0.0512(13)
C11J 0.1049(14) 0.0901(19) 0.0950(13) 0.0206(13) 0.0387(11) 0.0285(12)
C12J 0.1417(15) 0.156(3) 0.1202(14) 0.0569(16) 0.0459(12) 0.0477(17)
O7B 0.1200(5) 0.0617(7) 0.0919(5) 0.0049(5) 0.0622(4) 0.0329(5)
C7B 0.1108(7) 0.0458(7) 0.0858(7) 0.0037(6) 0.0534(6) 0.0259(6)
C8B 0.0914(9) 0.0684(12) 0.0864(9) -0.0017(9) 0.0382(7) 0.0315(8)
C9B 0.1076(10) 0.0874(11) 0.0938(15) 0.0153(10) 0.0546(10) 0.0400(9)
C10B 0.1126(13) 0.129(2) 0.0796(16) 0.0008(14) 0.0280(12) 0.0512(13)
C11B 0.1049(14) 0.0901(19) 0.0950(13) 0.0206(13) 0.0387(11) 0.0285(12)
C12B 0.1417(15) 0.156(3) 0.1202(14) 0.0569(16) 0.0459(12) 0.0477(17)
O7F 0.1200(5) 0.0617(7) 0.0919(5) 0.0049(5) 0.0622(4) 0.0329(5)
C7F 0.1108(7) 0.0458(7) 0.0858(7) 0.0037(6) 0.0534(6) 0.0259(6)
C8F 0.0914(9) 0.0684(12) 0.0864(9) -0.0017(9) 0.0382(7) 0.0315(8)
C9F 0.1076(10) 0.0874(11) 0.0938(15) 0.0153(10) 0.0546(10) 0.0400(9)
C10F 0.1126(13) 0.129(2) 0.0796(16) 0.0008(14) 0.0280(12) 0.0512(13)
C11F 0.1049(14) 0.0901(19) 0.0950(13) 0.0206(13) 0.0387(11) 0.0285(12)
C12F 0.1417(15) 0.156(3) 0.1202(14) 0.0569(16) 0.0459(12) 0.0477(17)
O7A 0.1538(7) 0.0692(5) 0.0551(6) 0.0173(4) 0.0268(5) 0.0555(5)
C7A 0.1162(8) 0.0533(6) 0.0512(6) 0.0156(5) 0.0332(6) 0.0259(6)
C8A 0.1111(10) 0.0709(8) 0.0425(7) 0.0152(6) 0.0303(7) 0.0330(7)
C9A 0.0927(10) 0.0821(11) 0.0903(14) -0.0204(11) 0.0306(10) 0.0089(9)
C10A 0.1088(12) 0.0892(14) 0.1216(15) -0.0135(12) 0.0292(11) 0.0229(12)
C11A 0.1298(12) 0.127(2) 0.1683(15) -0.0435(16) 0.0854(10) -0.0441(15)
C12A 0.1233(18) 0.182(2) 0.228(2) -0.0234(19) 0.0936(14) -0.0047(19)
O7E 0.1538(7) 0.0692(5) 0.0551(6) 0.0173(4) 0.0268(5) 0.0555(5)
C7E 0.1162(8) 0.0533(6) 0.0512(6) 0.0156(5) 0.0332(6) 0.0259(6)
C8E 0.1111(10) 0.0709(8) 0.0425(7) 0.0152(6) 0.0303(7) 0.0330(7)
C9E 0.0927(10) 0.0821(11) 0.0903(14) -0.0204(11) 0.0306(10) 0.0089(9)
C10E 0.1088(12) 0.0892(14) 0.1216(15) -0.0135(12) 0.0292(11) 0.0229(12)
C11E 0.1298(12) 0.127(2) 0.1683(15) -0.0435(16) 0.0854(10) -0.0441(15)
C12E 0.1233(18) 0.182(2) 0.228(2) -0.0234(19) 0.0936(14) -0.0047(19)
O1A 0.0830(4) 0.0828(5) 0.0646(4) -0.0105(4) 0.0234(3) 0.0206(4)
O1B 0.0657(4) 0.0639(5) 0.0693(4) -0.0034(4) 0.0289(3) -0.0052(4)
O1C 0.0652(4) 0.0693(5) 0.0636(4) -0.0055(4) 0.0255(3) 0.0073(4)
O1D 0.0615(4) 0.0674(4) 0.0609(4) 0.0023(4) 0.0168(3) 0.0121(3)
C1A 0.0735(5) 0.0514(6) 0.0524(5) 0.0015(5) 0.0342(4) 0.0046(5)
C2A 0.0869(6) 0.0399(5) 0.0546(5) 0.0031(4) 0.0447(4) 0.0022(5)
C3A 0.0965(6) 0.0397(5) 0.0549(5) 0.0137(4) 0.0435(4) 0.0155(5)
C4A 0.0911(6) 0.0461(6) 0.0475(5) 0.0115(4) 0.0348(4) 0.0152(5)
C5A 0.0864(6) 0.0387(5) 0.0478(5) 0.0054(4) 0.0346(4) 0.0081(5)
C6A 0.0759(5) 0.0429(5) 0.0523(5) 0.0044(4) 0.0359(4) 0.0117(5)
C13D 0.0722(6) 0.0517(6) 0.0554(5) 0.0028(5) 0.0285(4) 0.0176(5)
C1B 0.0665(5) 0.0382(5) 0.0595(5) -0.0091(5) 0.0278(4) -0.0088(5)
C2B 0.0738(6) 0.0356(5) 0.0558(5) -0.0064(4) 0.0291(4) -0.0068(5)
C3B 0.0872(6) 0.0428(6) 0.0605(5) -0.0038(5) 0.0415(4) 0.0034(5)
C4B 0.0967(6) 0.0422(6) 0.0650(6) -0.0003(5) 0.0415(5) 0.0169(5)
C5B 0.0994(7) 0.0410(5) 0.0614(6) 0.0034(5) 0.0346(5) 0.0181(5)
C6B 0.0865(6) 0.0326(5) 0.0576(5) -0.0043(4) 0.0371(4) -0.0019(5)
C13A 0.0945(6) 0.0427(6) 0.0646(6) 0.0048(5) 0.0441(5) 0.0026(5)
C1C 0.0559(5) 0.0622(6) 0.0398(5) 0.0027(5) 0.0131(4) 0.0085(5)
C2C 0.0616(5) 0.0536(6) 0.0396(5) 0.0069(4) 0.0094(4) 0.0160(5)
C3C 0.0685(6) 0.0474(5) 0.0444(5) 0.0117(4) 0.0158(4) 0.0132(5)
C4C 0.0729(6) 0.0508(6) 0.0500(5) 0.0103(5) 0.0237(4) 0.0129(5)
C5C 0.0756(6) 0.0548(6) 0.0484(5) 0.0070(5) 0.0266(4) 0.0133(5)
C6C 0.0632(6) 0.0530(6) 0.0412(5) -0.0006(5) 0.0142(4) 0.0058(5)
C13B 0.0785(6) 0.0561(6) 0.0525(5) -0.0042(5) 0.0298(4) 0.0009(5)
C1D 0.0551(5) 0.0430(5) 0.0544(5) 0.0041(4) 0.0178(4) 0.0155(4)
C2D 0.0635(5) 0.0425(5) 0.0480(5) 0.0057(4) 0.0210(4) 0.0215(4)
C3D 0.0688(5) 0.0415(5) 0.0424(5) 0.0026(4) 0.0153(4) 0.0203(4)
C4D 0.0662(5) 0.0401(5) 0.0507(5) 0.0034(4) 0.0180(4) 0.0165(4)
C5D 0.0718(5) 0.0405(5) 0.0515(5) 0.0093(4) 0.0244(4) 0.0191(4)
C6D 0.0579(5) 0.0452(5) 0.0456(5) 0.0055(4) 0.0135(4) 0.0201(4)
C13C 0.0659(5) 0.0569(6) 0.0475(5) 0.0110(5) 0.0147(4) 0.0213(5)

loop_
_atom_type_symbol
_atom_type_description
_atom_type_scat_dispersion_real
_atom_type_scat_dispersion_imag
_atom_type_scat_source
C C 0.0033 0.0016 'International Tables Vol C Tables 4.2.6.8 and 6.1.1.4'
H H 0.0000 0.0000 'International Tables Vol C Tables 4.2.6.8 and 6.1.1.4'
N N 0.0061 0.0033 'International Tables Vol C Tables 4.2.6.8 and 6.1.1.4'
O O 0.0106 0.0060 'International Tables Vol C Tables 4.2.6.8 and 6.1.1.4'

loop_
_geom_angle_atom_site_label_1
_geom_angle_atom_site_label_2
_geom_angle_atom_site_label_3
_geom_angle
_geom_angle_site_symmetry_1
_geom_angle_site_symmetry_3
_geom_angle_publ_flag
C1A1 N1A1 C3A1 108.4(6) . . ?
C1A1 N1A1 C2A1 130.3(7) . . ?
C3A1 N1A1 C2A1 121.2(6) . . ?
O1A1 C1A1 N1A1 92.3(6) . . ?
C3B1 N1B1 C1B1 129.4(3) . . ?
C3B1 N1B1 C2B1 112.6(3) . . ?
C1B1 N1B1 C2B1 117.3(2) . . ?
O1B1 C1B1 N1B1 126.8(3) . . ?
C1C1 N1C1 C2C1 124.8(5) . . ?
C1C1 N1C1 C3C1 118.6(5) . . ?
C2C1 N1C1 C3C1 116.6(4) . . ?
O1C1 C1C1 N1C1 113.3(5) . . ?
C1D1 N1D1 C2D1 130.0(7) . . ?
C1D1 N1D1 C3D1 110.7(6) . . ?
C2D1 N1D1 C3D1 117.8(6) . . ?
O1D1 C1D1 N1D1 116.7(7) . . ?
O7C C7C C4C 120.47(18) . . ?
O7C C7C C8C 120.29(18) . . ?
C4C C7C C8C 119.16(14) . . ?
C7C C8C C9C 116.90(16) . . ?
C8C C9C C10C 113.52(15) . . ?
C11C C10C C9C 113.22(15) . . ?
C12C C11C C10C 114.85(15) . . ?
O7G C7G C4C 120.3(3) . . ?
O7G C7G C8G 120.5(3) . . ?
C4C C7G C8G 119.1(2) . . ?
C7G C8G C9G 114.3(2) . . ?
C10G C9G C8G 112.7(2) . . ?
C9G C10G C11G 114.6(2) . . ?
C10G C11G C12G 109.4(2) . . ?
O7H C7H C4D 116.1(6) . . ?
O7H C7H C8H 128.9(6) . . ?
C4D C7H C8H 113.7(5) . . ?
C7H C8H C9H 99.8(6) . . ?
C10H C9H C8H 112.0(6) . . ?
C9H C10H C11H 117.1(7) . . ?
C10H C11H C12H 102.1(8) . . ?
O7D C7D C4D 121.50(11) . . ?
O7D C7D C8D 117.64(9) . . ?
C4D C7D C8D 120.82(9) . . ?
C7D C8D C9D 111.04(10) . . ?
C10D C9D C8D 113.02(11) . . ?
C11D C10D C9D 112.28(12) . . ?
C12D C11D C10D 112.96(12) . . ?
O7J C7J C4B 118.6(3) . . ?
O7J C7J C8J 115.8(4) . . ?
C4B C7J C8J 121.9(3) . . ?
C9J C8J C7J 108.3(3) . . ?
C10J C9J C8J 119.5(4) . . ?
C9J C10J C11J 120.9(4) . . ?
C12J C11J C10J 113.7(4) . . ?
O7B C7B C4B 124.7(3) . . ?
O7B C7B C8B 124.9(3) . . ?
C4B C7B C8B 109.1(3) . . ?
C9B C8B C7B 115.0(3) . . ?
C10B C9B C8B 124.6(4) . . ?
C9B C10B C11B 116.6(4) . . ?
C10B C11B C12B 107.9(4) . . ?
O7F C7F C4B 119.9(3) . . ?
O7F C7F C8F 118.3(3) . . ?
C4B C7F C8F 121.8(3) . . ?
C7F C8F C9F 112.4(3) . . ?
C10F C9F C8F 109.6(3) . . ?
C11F C10F C9F 117.1(3) . . ?
C10F C11F C12F 111.4(4) . . ?
O7A C7A C4A 121.44(13) . . ?
O7A C7A C8A 118.35(13) . . ?
C4A C7A C8A 120.21(14) . . ?
C7A C8A C9A 114.17(14) . . ?
C10A C9A C8A 117.23(17) . . ?
C9A C10A C11A 112.03(19) . . ?
C12A C11A C10A 116.0(2) . . ?
O7E C7E C4A 119.6(3) . . ?
O7E C7E C8E 118.5(3) . . ?
C4A C7E C8E 120.8(3) . . ?
C7E C8E C9E 109.8(3) . . ?
C10E C9E C8E 110.1(3) . . ?
C9E C10E C11E 109.9(4) . . ?
C10E C11E C12E 113.8(5) . . ?
O1A C1A C6A 121.29(10) . . ?
O1A C1A C2A 117.11(9) . . ?
C6A C1A C2A 121.61(8) . . ?
C3A C2A C1A 118.49(9) . . ?
C3A C2A C13A 120.92(10) . . ?
C1A C2A C13A 120.56(8) . . ?
C2A C3A C4A 121.32(10) . . ?
C3A C4A C5A 118.70(8) . . ?
C3A C4A C7E 117.39(17) . . ?
C5A C4A C7E 123.52(16) . . ?
C3A C4A C7A 119.85(11) . . ?
C5A C4A C7A 121.39(10) . . ?
C7E C4A C7A 8.7(2) . . ?
C6A C5A C4A 121.31(9) . . ?
C5A C6A C1A 118.49(10) . . ?
C5A C6A C13D 118.33(8) . . ?
C1A C6A C13D 123.14(8) . . ?
C2D C13D C6A 110.81(9) . . ?
O1B C1B C6B 120.81(10) . . ?
O1B C1B C2B 117.56(9) . . ?
C6B C1B C2B 121.63(10) . . ?
C3B C2B C1B 118.13(9) . . ?
C3B C2B C13B 120.28(10) . . ?
C1B C2B C13B 121.57(10) . . ?
C2B C3B C4B 122.01(11) . . ?
C5B C4B C3B 118.02(11) . . ?
C5B C4B C7F 122.90(16) . . ?
C3B C4B C7F 118.39(16) . . ?
C5B C4B C7J 119.56(18) . . ?
C3B C4B C7J 122.32(18) . . ?
C7F C4B C7J 6.14(19) . . ?
C5B C4B C7B 123.81(15) . . ?
C3B C4B C7B 117.84(16) . . ?
C7F C4B C7B 13.85(17) . . ?
C7J C4B C7B 9.9(2) . . ?
C6B C5B C4B 122.30(10) . . ?
C5B C6B C1B 117.88(11) . . ?
C5B C6B C13A 119.65(9) . . ?
C1B C6B C13A 122.46(10) . . ?
C2A C13A C6B 112.52(8) . . ?
O1C C1C C6C 120.42(9) . . ?
O1C C1C C2C 117.36(10) . . ?
C6C C1C C2C 122.22(10) . . ?
C3C C2C C1C 117.62(10) . . ?
C3C C2C C13C 121.40(9) . . ?
C1C C2C C13C 120.98(10) . . ?
C2C C3C C4C 121.93(9) . . ?
C3C C4C C5C 118.57(10) . . ?
C3C C4C C7G 120.71(13) . . ?
C5C C4C C7G 120.70(14) . . ?
C3C C4C C7C 118.13(11) . . ?
C5C C4C C7C 123.29(12) . . ?
C7G C4C C7C 2.66(13) . . ?
C6C C5C C4C 121.19(11) . . ?
C5C C6C C1C 118.37(10) . . ?
C5C C6C C13B 119.42(10) . . ?
C1C C6C C13B 122.21(10) . . ?
C2B C13B C6C 111.99(7) . . ?
O1D C1D C6D 120.38(8) . . ?
O1D C1D C2D 118.08(9) . . ?
C6D C1D C2D 121.53(8) . . ?
C3D C2D C1D 118.36(9) . . ?
C3D C2D C13D 120.78(8) . . ?
C1D C2D C13D 120.80(8) . . ?
C2D C3D C4D 122.03(9) . . ?
C3D C4D C5D 117.74(8) . . ?
C3D C4D C7H 115.5(3) . . ?
C5D C4D C7H 124.0(3) . . ?
C3D C4D C7D 119.59(9) . . ?
C5D C4D C7D 122.67(10) . . ?
C7H C4D C7D 17.0(3) . . ?
C6D C5D C4D 122.56(10) . . ?
C5D C6D C1D 117.77(9) . . ?
C5D C6D C13C 119.22(9) . . ?
C1D C6D C13C 123.01(8) . . ?
C6D C13C C2C 112.96(8) . . ?

loop_
_geom_bond_atom_site_label_1
_geom_bond_atom_site_label_2
_geom_bond_distance
_geom_bond_site_symmetry_2
_geom_bond_publ_flag
O1A1 C1A1 1.272(9) . ?
N1A1 C1A1 1.348(8) . ?
N1A1 C3A1 1.396(9) . ?
N1A1 C2A1 1.496(9) . ?
O1B1 C1B1 1.155(4) . ?
N1B1 C3B1 1.385(3) . ?
N1B1 C1B1 1.387(4) . ?
N1B1 C2B1 1.440(4) . ?
O1C1 C1C1 1.275(7) . ?
N1C1 C1C1 1.345(6) . ?
N1C1 C2C1 1.435(7) . ?
N1C1 C3C1 1.456(6) . ?
O1D1 C1D1 1.184(9) . ?
N1D1 C1D1 1.307(9) . ?
N1D1 C2D1 1.401(8) . ?
N1D1 C3D1 1.456(9) . ?
O1M C1M 1.290(4) . ?
O2M C2M 1.291(6) . ?
O3M C3M 1.288(5) . ?
O4M C4M 1.290(4) . ?
O7C C7C 1.224(2) . ?
C7C C4C 1.485(2) . ?
C7C C8C 1.503(3) . ?
C8C C9C 1.510(3) . ?
C9C C10C 1.516(3) . ?
C10C C11C 1.507(3) . ?
C11C C12C 1.506(3) . ?
O7G C7G 1.218(3) . ?
C7G C4C 1.484(3) . ?
C7G C8G 1.503(4) . ?
C8G C9G 1.513(4) . ?
C9G C10G 1.511(4) . ?
C10G C11G 1.518(4) . ?
C11G C12G 1.527(4) . ?
O7H C7H 1.192(7) . ?
C7H C4D 1.461(6) . ?
C7H C8H 1.514(10) . ?
C8H C9H 1.538(10) . ?
C9H C10H 1.506(10) . ?
C10H C11H 1.534(11) . ?
C11H C12H 1.546(12) . ?
O7D C7D 1.2288(13) . ?
C7D C4D 1.4835(13) . ?
C7D C8D 1.4914(18) . ?
C8D C9D 1.549(2) . ?
C9D C10D 1.525(2) . ?
C10D C11D 1.507(2) . ?
C11D C12D 1.498(2) . ?
O7J C7J 1.223(5) . ?
C7J C4B 1.477(4) . ?
C7J C8J 1.543(5) . ?
C8J C9J 1.539(6) . ?
C9J C10J 1.508(6) . ?
C10J C11J 1.521(6) . ?
C11J C12J 1.517(7) . ?
O7B C7B 1.241(4) . ?
C7B C4B 1.502(4) . ?
C7B C8B 1.555(5) . ?
C8B C9B 1.504(5) . ?
C9B C10B 1.482(5) . ?
C10B C11B 1.510(6) . ?
C11B C12B 1.551(5) . ?
O7F C7F 1.212(4) . ?
C7F C4B 1.473(4) . ?
C7F C8F 1.535(4) . ?
C8F C9F 1.541(5) . ?
C9F C10F 1.519(5) . ?
C10F C11F 1.486(5) . ?
C11F C12F 1.509(6) . ?
O7A C7A 1.224(2) . ?
C7A C4A 1.4952(17) . ?
C7A C8A 1.522(2) . ?
C8A C9A 1.561(2) . ?
C9A C10A 1.445(3) . ?
C10A C11A 1.524(3) . ?
C11A C12A 1.480(4) . ?
O7E C7E 1.205(5) . ?
C7E C4A 1.478(4) . ?
C7E C8E 1.506(5) . ?
C8E C9E 1.593(6) . ?
C9E C10E 1.454(5) . ?
C10E C11E 1.494(7) . ?
C11E C12E 1.551(8) . ?
O1A C1A 1.3601(11) . ?
O1B C1B 1.3706(13) . ?
O1C C1C 1.3750(13) . ?
O1D C1D 1.3609(10) . ?
C1A C6A 1.3919(13) . ?
C1A C2A 1.4074(15) . ?
C2A C3A 1.3791(13) . ?
C2A C13A 1.5210(14) . ?
C3A C4A 1.3996(13) . ?
C4A C5A 1.4030(15) . ?
C5A C6A 1.3848(12) . ?
C6A C13D 1.5254(15) . ?
C13D C2D 1.5240(15) . ?
C1B C6B 1.4031(14) . ?
C1B C2B 1.4050(16) . ?
C2B C3B 1.3757(16) . ?
C2B C13B 1.5155(14) . ?
C3B C4B 1.3981(14) . ?
C4B C5B 1.3962(17) . ?
C5B C6B 1.3770(16) . ?
C6B C13A 1.5310(17) . ?
C1C C6C 1.3886(16) . ?
C1C C2C 1.4026(14) . ?
C2C C3C 1.3810(15) . ?
C2C C13C 1.5238(16) . ?
C3C C4C 1.3947(16) . ?
C4C C5C 1.3997(14) . ?
C5C C6C 1.3850(16) . ?
C6C C13B 1.5309(15) . ?
C1D C6D 1.4016(15) . ?
C1D C2D 1.4051(13) . ?
C2D C3D 1.3722(12) . ?
C3D C4D 1.3980(15) . ?
C4D C5D 1.3980(13) . ?
C5D C6D 1.3754(12) . ?
C6D C13C 1.5217(13) . ?
